data_7208792
loop_
_publ_author_name
'Zhu, Min'
'Su, Sheng-Qun'
'Song, Xue-Zhi'
'Hao, Zhao-Min'
'Song, Shu-Yan'
'Zhang, Hong-Jie'

_publ_section_title
;
 A series of POM/Ag-based hybrids: distinct forms and assembly of [AgxLy]
 complexes through combinational effects of POM and isomeric ligands
;
_journal_issue 20
_journal_name_full CrystEngComm
_journal_page_first 6452
_journal_paper_doi 10.1039/c2ce25979f
_journal_volume 14
_journal_year 2012
_chemical_formula_sum 'C112 H162.2 Ag7 N32 Na2 O147.6 P4 W36'
_chemical_formula_weight 11861.61
_chemical_name_systematic
;
?
;
_space_group_IT_number 2
_symmetry_cell_setting triclinic
_symmetry_space_group_name_Hall '-P 1'
_symmetry_space_group_name_H-M 'P -1'
_atom_sites_solution_hydrogens geom
_atom_sites_solution_primary direct
_atom_sites_solution_secondary difmap
_audit_creation_method SHELXL-97
_cell_angle_alpha 95.9410(10)
_cell_angle_beta 100.6390(10)
_cell_angle_gamma 115.4790(10)
_cell_formula_units_Z 1
_cell_length_a 15.0870(8)
_cell_length_b 15.3430(8)
_cell_length_c 26.0420(14)
_cell_measurement_reflns_used 13481
_cell_measurement_temperature 187(2)
_cell_measurement_theta_max 26.17
_cell_measurement_theta_min 0.81
_cell_volume 5233.5(5)
_computing_cell_refinement 'Bruker SAINT'
_computing_data_collection 'Bruker APEX2'
_computing_data_reduction 'Bruker SAINT'
_computing_molecular_graphics 'Bruker SHELXTL'
_computing_publication_material 'Bruker SHELXTL'
_computing_structure_refinement 'SHELXL-97 (Sheldrick, 1997)'
_computing_structure_solution 'SHELXS-97 (Sheldrick, 1990)'
_diffrn_ambient_temperature 187(2)
_diffrn_measured_fraction_theta_full 0.979
_diffrn_measured_fraction_theta_max 0.979
_diffrn_measurement_device_type 'Bruker APEX-II CCD'
_diffrn_measurement_method '\f and \w scans'
_diffrn_radiation_monochromator graphite
_diffrn_radiation_source 'fine-focus sealed tube'
_diffrn_radiation_type MoK\a
_diffrn_radiation_wavelength 0.71069
_diffrn_reflns_av_R_equivalents 0.0396
_diffrn_reflns_av_sigmaI/netI 0.0841
_diffrn_reflns_limit_h_max 18
_diffrn_reflns_limit_h_min -18
_diffrn_reflns_limit_k_max 19
_diffrn_reflns_limit_k_min -18
_diffrn_reflns_limit_l_max 32
_diffrn_reflns_limit_l_min -32
_diffrn_reflns_number 31508
_diffrn_reflns_theta_full 26.17
_diffrn_reflns_theta_max 26.17
_diffrn_reflns_theta_min 0.81
_exptl_absorpt_coefficient_mu 20.462
_exptl_absorpt_correction_T_max 0.046
_exptl_absorpt_correction_T_min 0.013
_exptl_absorpt_correction_type multi-scan
_exptl_absorpt_process_details 'SADABS, Sheldrick, 1996'
_exptl_crystal_colour yellow
_exptl_crystal_density_diffrn 3.638
_exptl_crystal_density_method 'not measured'
_exptl_crystal_description block
_exptl_crystal_F_000 5091.0
_exptl_crystal_size_max 0.23
_exptl_crystal_size_mid 0.19
_exptl_crystal_size_min 0.15
_platon_squeeze_details
;
;
_refine_diff_density_max 4.662
_refine_diff_density_min -4.467
_refine_diff_density_rms 0.596
_refine_ls_extinction_method none
_refine_ls_goodness_of_fit_ref 0.975
_refine_ls_hydrogen_treatment constr
_refine_ls_matrix_type full
_refine_ls_number_parameters 1400
_refine_ls_number_reflns 20538
_refine_ls_number_restraints 198
_refine_ls_restrained_S_all 0.973
_refine_ls_R_factor_all 0.0887
_refine_ls_R_factor_gt 0.0555
_refine_ls_shift/su_max 0.008
_refine_ls_shift/su_mean 0.000
_refine_ls_structure_factor_coef Fsqd
_refine_ls_weighting_details 'calc w=1/[\s^2^(Fo^2^)+(0.0870P)^2^+0.0000P] where P=(Fo^2^+2Fc^2^)/3'
_refine_ls_weighting_scheme calc
_refine_ls_wR_factor_gt 0.1459
_refine_ls_wR_factor_ref 0.1630
_reflns_number_gt 13481
_reflns_number_total 20961
_reflns_threshold_expression >2sigma(I)
_cod_data_source_file c2ce25979f.txt
_cod_data_source_block 3
_cod_depositor_comments
;
The following automatic conversions were performed:

'_symmetry_cell_setting' value 'Triclinic' changed to 'triclinic'
according to /home/saulius/struct/CIF-dictionaries/cif_core.dic
dictionary named 'cif_core.dic' version 2.4.2 from 2011-04-26.

Automatic conversion script
Id: cif_fix_values 1891 2012-01-12 08:04:46Z andrius 
;
_cod_original_sg_symbol_H-M P-1
_cod_original_formula_sum 'C112 H162.2 Ag7 Na2 N32 O147.6 P4 W36'
_cod_database_code 7208792

loop_
_symmetry_equiv_pos_as_xyz
'x, y, z'
'-x, -y, -z'

loop_
_atom_site_label
_atom_site_type_symbol
_atom_site_fract_x
_atom_site_fract_y
_atom_site_fract_z
_atom_site_U_iso_or_equiv
_atom_site_adp_type
_atom_site_occupancy
_atom_site_symmetry_multiplicity
_atom_site_calc_flag
_atom_site_refinement_flags
Na1 Na 0.8592(6) 0.3339(7) -0.9387(3) 0.039(2) Uani 1 1 d .
W1 W 0.23823(6) -0.02246(6) -0.86484(3) 0.02195(18) Uani 1 1 d .
W2 W 0.42753(6) 0.33959(6) -0.87568(3) 0.02064(17) Uani 1 1 d .
W3 W 0.17313(6) 0.16101(6) -0.86101(3) 0.02107(17) Uani 1 1 d .
W4 W 0.13393(6) 0.01611(6) -0.65048(3) 0.02508(19) Uani 1 1 d .
W5 W 0.79854(6) 0.48181(6) -0.68953(3) 0.0284(2) Uani 1 1 d .
W6 W 0.62423(5) 0.12076(6) -0.75507(3) 0.02051(17) Uani 1 1 d .
W7 W 0.40641(6) 0.07822(6) -0.62366(3) 0.02146(17) Uani 1 1 d .
W8 W 0.68702(6) 0.52608(6) -0.80187(3) 0.02514(19) Uani 1 1 d .
W9 W 0.21374(6) 0.31107(6) -0.73096(3) 0.02139(18) Uani 1 1 d .
W10 W 0.58321(6) 0.45762(6) -0.63382(3) 0.02328(18) Uani 1 1 d .
W11 W 0.36962(5) -0.05992(5) -0.74200(3) 0.02004(17) Uani 1 1 d .
W12 W 0.46563(6) 0.49044(6) -0.74729(3) 0.02224(18) Uani 1 1 d .
W13 W 0.33144(6) 0.27619(6) -0.61833(3) 0.02091(17) Uani 1 1 d .
W14 W 0.49264(6) 0.15552(6) -0.87891(3) 0.02128(17) Uani 1 1 d .
W15 W 0.75515(6) 0.34333(6) -0.80957(3) 0.02433(19) Uani 1 1 d .
W16 W 0.02180(6) 0.04886(6) -0.76660(3) 0.02413(18) Uani 1 1 d .
W17 W 0.65929(6) 0.25960(6) -0.63774(3) 0.02320(18) Uani 1 1 d .
W18 W 0.09438(6) -0.13106(6) -0.76792(3) 0.02444(19) Uani 1 1 d .
Ag1 Ag 0.98701(16) 0.29802(18) -0.81793(10) 0.0666(7) Uani 1 1 d .
Ag2 Ag -0.0348(2) -0.2484(2) -0.65513(15) 0.1016(10) Uani 1 1 d .
Ag3 Ag 0.93518(12) 0.18269(12) -0.98837(7) 0.0362(4) Uani 1 1 d .
Ag4 Ag 1.0000 0.0000 -1.0000 0.0308(5) Uani 1 2 d S
P1 P 0.5491(3) 0.3088(3) -0.75545(18) 0.0142(9) Uani 1 1 d .
P2 P 0.2819(3) 0.1193(3) -0.73955(18) 0.0137(9) Uani 1 1 d .
OW1 O 0.9044(13) 0.2166(14) -0.7596(9) 0.076(6) Uani 1 1 d .
O1 O 0.3742(9) -0.1691(9) -0.7531(5) 0.025(3) Uani 1 1 d .
O2 O 0.7552(9) 0.4586(9) -0.8305(5) 0.025(3) Uani 1 1 d .
O3 O 0.3493(10) 0.4123(9) -0.7271(5) 0.027(3) Uani 1 1 d .
O4 O 0.0687(9) 0.0797(9) -0.8266(5) 0.024(3) Uani 1 1 d .
O5 O 0.0841(10) -0.1097(10) -0.6956(6) 0.034(4) Uani 1 1 d .
O6 O 0.7039(9) 0.5063(9) -0.6583(5) 0.027(3) Uani 1 1 d U
O7 O 0.7895(10) 0.5685(10) -0.7373(6) 0.033(3) Uani 1 1 d .
O8 O 0.6312(9) 0.2616(9) -0.8594(5) 0.024(3) Uani 1 1 d .
O9 O 0.4772(9) 0.2600(9) -0.8112(5) 0.025(3) Uani 1 1 d .
O10 O 0.2611(9) 0.0161(9) -0.6322(5) 0.023(3) Uani 1 1 d .
O11 O 0.0984(9) 0.1859(10) -0.7358(5) 0.028(3) Uani 1 1 d .
O12 O 0.6766(9) 0.0421(10) -0.7684(6) 0.034(4) Uani 1 1 d .
O13 O 0.4506(9) 0.3809(9) -0.6270(5) 0.027(3) Uani 1 1 d .
O14 O 0.5116(9) 0.3692(9) -0.7232(5) 0.023(3) Uani 1 1 d .
O15 O 0.5937(9) 0.5397(9) -0.7668(5) 0.025(3) Uani 1 1 d .
O16 O 0.3288(9) -0.0404(9) -0.8105(5) 0.024(3) Uani 1 1 d .
O17 O 0.6880(9) 0.1735(9) -0.6808(5) 0.024(3) Uani 1 1 d U
O18 O 0.2955(10) 0.2340(9) -0.8773(5) 0.029(3) Uani 1 1 d .
O19 O 0.3577(8) 0.0721(8) -0.8807(5) 0.018(3) Uani 1 1 d .
O20 O 0.1503(10) 0.3788(10) -0.7379(6) 0.033(3) Uani 1 1 d .
O21 O -0.0066(9) -0.0851(9) -0.7858(5) 0.026(3) Uani 1 1 d .
O22 O 0.2254(9) -0.1197(8) -0.7451(5) 0.023(3) Uani 1 1 d .
O23 O 0.7576(10) 0.3658(10) -0.6620(5) 0.031(3) Uani 1 1 d .
O24 O 0.5384(10) 0.5349(9) -0.6738(5) 0.028(3) Uani 1 1 d .
O25 O 0.6568(9) 0.3860(8) -0.7612(5) 0.018(3) Uani 1 1 d .
O26 O 0.0876(10) -0.0157(10) -0.5965(6) 0.033(3) Uani 1 1 d .
O27 O 0.5375(9) 0.1037(9) -0.8225(5) 0.027(3) Uani 1 1 d .
O28 O 0.0248(9) 0.0284(9) -0.6935(6) 0.027(3) Uani 1 1 d .
O29 O 0.6335(10) 0.5313(9) -0.5725(5) 0.028(3) Uani 1 1 d .
O30 O 0.4013(9) 0.2024(9) -0.6090(5) 0.022(3) Uani 1 1 d .
O31 O 0.5675(9) 0.2335(8) -0.7254(5) 0.021(3) Uani 1 1 d .
O32 O 0.2096(9) 0.1548(9) -0.6278(5) 0.024(3) Uani 1 1 d .
O33 O 0.4105(9) 0.4083(9) -0.8167(5) 0.020(3) Uani 1 1 d .
O34 O 0.2468(9) 0.3268(9) -0.6556(5) 0.025(3) Uani 1 1 d .
O35 O 0.1753(9) 0.0448(9) -0.7334(5) 0.021(3) Uani 1 1 d .
O36 O 0.4529(9) 0.2429(9) -0.9135(5) 0.025(3) Uani 1 1 d .
O37 O 0.3964(8) -0.0361(9) -0.6662(5) 0.025(3) Uani 1 1 d .
O38 O 0.7372(10) 0.2734(11) -0.5772(6) 0.040(4) Uani 1 1 d .
O39 O 0.8448(8) 0.4274(9) -0.7418(5) 0.024(3) Uani 1 1 d .
O40 O 0.5035(10) 0.0919(10) -0.9333(6) 0.035(3) Uani 1 1 d .
O41 O 0.5385(9) 0.1540(9) -0.6332(5) 0.024(3) Uani 1 1 d .
O42 O 0.1620(9) 0.0383(9) -0.8967(5) 0.024(3) Uani 1 1 d .
O43 O -0.0996(9) 0.0378(9) -0.7841(6) 0.030(3) Uani 1 1 d .
O44 O 0.3392(9) 0.3224(9) -0.5542(5) 0.029(3) Uani 1 1 d .
O45 O 0.7244(9) 0.2356(9) -0.7721(5) 0.022(3) Uani 1 1 d .
O46 O 0.5052(9) 0.0264(9) -0.7381(5) 0.023(3) Uani 1 1 d .
O47 O 0.4408(10) 0.5867(9) -0.7561(6) 0.029(3) Uani 1 1 d .
O48 O 0.2723(8) 0.1147(9) -0.7989(5) 0.019(3) Uani 1 1 d U
O49 O 0.1354(9) -0.0931(9) -0.8317(5) 0.025(3) Uani 1 1 d .
O50 O 0.2051(9) 0.2642(9) -0.8030(5) 0.021(3) Uani 1 1 d .
O51 O 0.6091(9) 0.3498(9) -0.6213(5) 0.022(3) Uani 1 1 d .
O52 O 0.5658(8) 0.4320(8) -0.8555(5) 0.018(3) Uani 1 1 d .
O53 O 0.0925(9) 0.1793(10) -0.9088(5) 0.028(3) Uani 1 1 d .
O54 O 0.7264(10) 0.6262(10) -0.8297(6) 0.032(3) Uani 1 1 d .
O55 O 0.4428(10) 0.0621(10) -0.5607(6) 0.030(3) Uani 1 1 d .
O56 O 0.3580(9) 0.0859(9) -0.7153(5) 0.022(3) Uani 1 1 d .
O57 O 0.9107(10) 0.5578(11) -0.6448(6) 0.041(4) Uani 1 1 d .
O58 O 0.3861(9) 0.3838(9) -0.9276(5) 0.025(3) Uani 1 1 d .
O59 O 0.0234(11) -0.2539(10) -0.7898(6) 0.040(4) Uani 1 1 d .
O60 O 0.8401(10) 0.3333(10) -0.8416(6) 0.032(3) Uani 1 1 d .
O61 O 0.2054(10) -0.1182(9) -0.9166(5) 0.027(3) Uani 1 1 d .
O62 O 0.3040(8) 0.2216(9) -0.7105(5) 0.020(3) Uani 1 1 d .
N1 N -0.1997(18) -0.2078(18) -0.5352(10) 0.070(7) Uani 1 1 d U
N4 N -0.023(2) -0.131(2) -0.5229(12) 0.089(7) Uani 1 1 d U
N5 N 0.0671(14) -0.4719(15) -0.6999(9) 0.048(5) Uani 1 1 d .
N6 N 0.9378(13) 0.6104(13) -1.1313(8) 0.043(5) Uani 1 1 d U
N7 N 0.2248(11) -0.3750(12) -0.6901(7) 0.032(4) Uani 1 1 d .
N8 N 0.1033(14) -0.2463(14) -0.6091(8) 0.042(5) Uani 1 1 d .
N9 N 0.6864(12) -0.0049(12) -0.9323(7) 0.030(4) Uani 1 1 d U
N10 N 0.2610(12) -0.2151(12) -0.5777(7) 0.035(4) Uani 1 1 d .
N11 N 0.8233(13) 0.0953(12) -0.9501(7) 0.030(4) Uani 1 1 d .
N12 N 0.9598(14) 0.7209(13) -0.9762(7) 0.038(4) Uani 1 1 d .
N13 N 0.8178(13) 0.6034(12) -0.9681(8) 0.034(4) Uani 1 1 d .
N14 N 0.8886(11) -0.0953(11) -0.9661(7) 0.024(4) Uani 1 1 d .
N15 N 0.7396(12) -0.1889(13) -0.9530(7) 0.032(4) Uani 1 1 d .
N16 N 0.8182(12) 0.5090(12) -1.0996(7) 0.032(4) Uani 1 1 d .
C4 C -0.121(2) -0.142(3) -0.5490(14) 0.099(13) Uani 1 1 d .
H4 H -0.1284 -0.1053 -0.5742 0.118 Uiso 1 1 calc R
C5 C -0.388(2) -0.0626(19) -0.6209(13) 0.064(4) Uani 1 1 d .
H5 H -0.4199 -0.0578 -0.6538 0.077 Uiso 1 1 calc R
C6 C -0.164(3) -0.259(2) -0.5048(14) 0.084(10) Uani 1 1 d U
H6 H -0.2028 -0.3160 -0.4934 0.101 Uiso 1 1 calc R
C7 C -0.066(2) -0.213(2) -0.4954(14) 0.078(7) Uani 1 1 d U
H7 H -0.0249 -0.2307 -0.4724 0.094 Uiso 1 1 calc R
C8 C -0.4002(19) -0.223(2) -0.6622(11) 0.067(8) Uani 1 1 d .
H8A H -0.4330 -0.2878 -0.6544 0.080 Uiso 1 1 calc R
H8B H -0.4500 -0.2151 -0.6883 0.080 Uiso 1 1 calc R
C9 C -0.296(2) -0.081(2) -0.5205(13) 0.064(4) Uani 1 1 d .
H9 H -0.2641 -0.0854 -0.4874 0.077 Uiso 1 1 calc R
C10 C -0.312(2) -0.004(2) -0.5246(13) 0.064(4) Uani 1 1 d .
H10 H -0.2955 0.0422 -0.4936 0.077 Uiso 1 1 calc R
C11 C -0.303(2) -0.236(2) -0.5538(13) 0.077(9) Uani 1 1 d U
H11A H -0.3376 -0.2679 -0.5281 0.092 Uiso 1 1 calc R
H11B H -0.3293 -0.2845 -0.5870 0.092 Uiso 1 1 calc R
C12 C 0.848(2) 0.0854(18) -0.8995(10) 0.053(7) Uani 1 1 d U
H12 H 0.9129 0.1154 -0.8764 0.064 Uiso 1 1 calc R
C13 C -0.350(2) 0.012(2) -0.5698(13) 0.064(4) Uani 1 1 d .
H13 H -0.3541 0.0708 -0.5704 0.077 Uiso 1 1 calc R
C14 C 0.5196(18) -0.212(2) -0.8281(10) 0.053(7) Uani 1 1 d U
H14 H 0.4988 -0.2043 -0.7972 0.064 Uiso 1 1 calc R
C15 C 0.5404(18) -0.2950(19) -0.8410(10) 0.054(7) Uani 1 1 d U
H15 H 0.5285 -0.3438 -0.8209 0.065 Uiso 1 1 calc R
C16 C 0.1725(17) -0.3562(16) -0.7312(10) 0.044(6) Uani 1 1 d U
H16 H 0.1985 -0.3093 -0.7516 0.053 Uiso 1 1 calc R
C17 C 0.5304(14) -0.1444(16) -0.8616(9) 0.040(6) Uani 1 1 d .
H17 H 0.5135 -0.0938 -0.8540 0.048 Uiso 1 1 calc R
C18 C 0.0751(17) -0.4191(16) -0.7366(10) 0.044(6) Uani 1 1 d .
H18 H 0.0209 -0.4244 -0.7628 0.052 Uiso 1 1 calc R
C19 C 0.2037(18) -0.2678(18) -0.5478(10) 0.048(5) Uani 1 1 d U
H19 H 0.2270 -0.2887 -0.5183 0.058 Uiso 1 1 calc R
C20 C 0.6271(14) -0.2494(18) -0.9640(10) 0.045(6) Uani 1 1 d .
H20A H 0.6096 -0.3189 -0.9723 0.054 Uiso 1 1 calc R
H20B H 0.5941 -0.2340 -0.9948 0.054 Uiso 1 1 calc R
C21 C 0.7576(16) 0.0211(17) -0.8880(10) 0.048(7) Uani 1 1 d .
H21 H 0.7498 0.0012 -0.8559 0.057 Uiso 1 1 calc R
C22 C 0.1580(17) -0.4438(16) -0.6714(10) 0.039(6) Uani 1 1 d .
H22 H 0.1742 -0.4685 -0.6419 0.047 Uiso 1 1 calc R
C23 C 0.7280(17) 0.0403(15) -0.9701(9) 0.034(5) Uani 1 1 d .
H23 H 0.6929 0.0325 -1.0050 0.041 Uiso 1 1 calc R
C24 C 0.8394(17) 0.5717(16) -1.1330(10) 0.040(5) Uani 1 1 d U
H24 H 0.7925 0.5861 -1.1540 0.048 Uiso 1 1 calc R
C25 C 0.4233(18) -0.4331(18) -0.5604(11) 0.051(7) Uani 1 1 d .
H25 H 0.4335 -0.4883 -0.5577 0.061 Uiso 1 1 calc R
C26 C 0.4404(16) -0.3670(17) -0.5136(9) 0.041(6) Uani 1 1 d .
H26 H 0.4590 -0.3782 -0.4798 0.049 Uiso 1 1 calc R
C27 C 0.3908(14) -0.4170(16) -0.6117(10) 0.037(5) Uani 1 1 d .
H27 H 0.3826 -0.4604 -0.6420 0.045 Uiso 1 1 calc R
C28 C -0.324(2) -0.152(2) -0.5629(14) 0.064(4) Uani 1 1 d .
C29 C 0.9814(16) 0.6869(17) -0.9293(9) 0.042(6) Uani 1 1 d .
H29 H 1.0445 0.7099 -0.9055 0.050 Uiso 1 1 calc R
C30 C 0.9780(16) 0.5752(16) -1.0946(9) 0.038(6) Uani 1 1 d .
H30 H 1.0468 0.5925 -1.0841 0.046 Uiso 1 1 calc R
C31 C 0.3392(14) -0.3247(16) -0.6715(9) 0.035(5) Uani 1 1 d .
H31A H 0.3665 -0.3530 -0.6955 0.042 Uiso 1 1 calc R
H31B H 0.3654 -0.2550 -0.6721 0.042 Uiso 1 1 calc R
C32 C 0.5779(15) -0.0794(15) -0.9404(9) 0.036(5) Uani 1 1 d U
H32A H 0.5392 -0.0457 -0.9320 0.044 Uiso 1 1 calc R
H32B H 0.5500 -0.1126 -0.9777 0.044 Uiso 1 1 calc R
C33 C 0.7079(15) 0.3021(14) -1.0628(9) 0.032(5) Uani 1 1 d .
H33 H 0.7134 0.2813 -1.0964 0.039 Uiso 1 1 calc R
C34 C 0.5895(15) -0.2300(16) -0.9172(8) 0.031(5) Uani 1 1 d .
C35 C -0.365(2) -0.145(2) -0.6107(13) 0.064(4) Uani 1 1 d .
C36 C 0.4278(16) -0.2839(17) -0.5208(9) 0.046(6) Uani 1 1 d .
H36 H 0.4436 -0.2359 -0.4910 0.055 Uiso 1 1 calc R
C37 C 0.7002(15) 0.2403(15) -1.0271(9) 0.032(5) Uani 1 1 d U
H37 H 0.6759 0.1699 -1.0409 0.039 Uiso 1 1 calc R
C38 C 0.3684(16) -0.1818(14) -0.5716(10) 0.041(6) Uani 1 1 d .
H38A H 0.4064 -0.1334 -0.5385 0.049 Uiso 1 1 calc R
H38B H 0.3887 -0.1506 -0.6009 0.049 Uiso 1 1 calc R
C39 C 0.8085(14) -0.1822(15) -0.9092(8) 0.029(5) Uani 1 1 d .
H39 H 0.7967 -0.2111 -0.8798 0.035 Uiso 1 1 calc R
C40 C 0.3708(14) -0.3369(14) -0.6176(9) 0.029(5) Uani 1 1 d .
C41 C 0.1107(16) -0.2852(17) -0.5662(9) 0.035(4) Uani 1 1 d U
H41 H 0.0571 -0.3197 -0.5517 0.042 Uiso 1 1 calc R
C42 C 0.7107(16) 0.5238(15) -0.9832(9) 0.035(5) Uani 1 1 d .
H42A H 0.6714 0.5379 -1.0120 0.042 Uiso 1 1 calc R
H42B H 0.6816 0.5232 -0.9528 0.042 Uiso 1 1 calc R
C43 C 0.9070(15) 0.5115(16) -1.0744(10) 0.042(6) Uani 1 1 d .
H43 H 0.9163 0.4765 -1.0486 0.050 Uiso 1 1 calc R
C44 C 0.8894(17) 0.6122(15) -0.9257(9) 0.037(5) Uani 1 1 d .
H44 H 0.8796 0.5755 -0.8992 0.045 Uiso 1 1 calc R
C45 C 0.5787(14) -0.2964(16) -0.8849(9) 0.035(5) Uani 1 1 d .
H45 H 0.5982 -0.3450 -0.8930 0.042 Uiso 1 1 calc R
C46 C 0.5673(14) -0.1534(14) -0.9070(8) 0.027(4) Uani 1 1 d U
C47 C 0.1991(16) -0.2040(15) -0.6159(9) 0.037(5) Uani 1 1 d U
H47 H 0.2178 -0.1721 -0.6435 0.044 Uiso 1 1 calc R
C48 C 0.3927(14) -0.2698(15) -0.5709(10) 0.035(6) Uani 1 1 d .
C49 C 0.6931(15) 0.3612(15) -0.9628(9) 0.034(5) Uani 1 1 d .
H49 H 0.6631 0.3709 -0.9337 0.041 Uiso 1 1 calc R
C50 C 0.6895(15) 0.2697(14) -0.9769(9) 0.032(5) Uani 1 1 d U
H50 H 0.6448 0.2168 -0.9618 0.038 Uiso 1 1 calc R
C51 C 0.7892(15) -0.1367(13) -0.9880(9) 0.029(5) Uani 1 1 d U
H51 H 0.7583 -0.1315 -1.0211 0.034 Uiso 1 1 calc R
C52 C 0.7094(14) 0.4498(14) -1.0955(9) 0.030(5) Uani 1 1 d .
H52A H 0.6814 0.4942 -1.0872 0.036 Uiso 1 1 calc R
H52B H 0.6677 0.4056 -1.1295 0.036 Uiso 1 1 calc R
C53 C 0.8608(17) 0.6684(13) -0.9968(8) 0.030(5) Uani 1 1 d .
H53 H 0.8255 0.6761 -1.0278 0.035 Uiso 1 1 calc R
C54 C 0.9016(14) -0.1212(14) -0.9188(8) 0.028(4) Uani 1 1 d U
H54 H 0.9645 -0.1011 -0.8953 0.033 Uiso 1 1 calc R
C55 C 0.7081(13) 0.3913(13) -1.0528(8) 0.022(4) Uani 1 1 d U
C56 C 0.7029(13) 0.4235(13) -1.0006(8) 0.021(4) Uani 1 1 d .
N3 N -0.3163(16) -0.2149(18) -0.6853(10) 0.099(6) Uani 1 1 d GU
C2 C -0.2597(19) -0.2616(17) -0.6667(10) 0.103(7) Uani 1 1 d GU
H2A H -0.2724 -0.3022 -0.6420 0.124 Uiso 1 1 calc R
N2 N -0.1807(17) -0.2372(19) -0.6914(11) 0.108(6) Uani 1 1 d GU
C3 C -0.1886(18) -0.1754(19) -0.7253(11) 0.106(7) Uani 1 1 d GU
H3A H -0.1453 -0.1480 -0.7468 0.127 Uiso 1 1 calc R
C1 C -0.272(2) -0.1616(19) -0.7215(11) 0.111(7) Uani 1 1 d GU
H1A H -0.2951 -0.1234 -0.7400 0.133 Uiso 1 1 calc R

loop_
_atom_site_aniso_label
_atom_site_aniso_U_11
_atom_site_aniso_U_22
_atom_site_aniso_U_33
_atom_site_aniso_U_23
_atom_site_aniso_U_13
_atom_site_aniso_U_12
Na1 0.028(4) 0.058(6) 0.034(5) 0.024(5) 0.012(4) 0.017(4)
W1 0.0244(4) 0.0243(4) 0.0161(4) 0.0017(3) 0.0046(3) 0.0111(3)
W2 0.0258(4) 0.0253(4) 0.0153(4) 0.0081(3) 0.0090(3) 0.0135(3)
W3 0.0206(4) 0.0293(4) 0.0149(4) 0.0058(3) 0.0056(3) 0.0123(3)
W4 0.0231(4) 0.0276(4) 0.0220(5) 0.0099(4) 0.0099(3) 0.0067(3)
W5 0.0205(4) 0.0346(5) 0.0207(5) 0.0058(4) 0.0075(3) 0.0032(4)
W6 0.0195(4) 0.0248(4) 0.0193(4) 0.0070(3) 0.0072(3) 0.0105(3)
W7 0.0263(4) 0.0227(4) 0.0168(4) 0.0078(3) 0.0065(3) 0.0113(3)
W8 0.0261(4) 0.0242(4) 0.0251(5) 0.0103(4) 0.0135(3) 0.0078(3)
W9 0.0266(4) 0.0250(4) 0.0183(4) 0.0072(3) 0.0102(3) 0.0145(3)
W10 0.0278(4) 0.0226(4) 0.0163(4) 0.0045(3) 0.0090(3) 0.0074(3)
W11 0.0200(4) 0.0207(4) 0.0208(4) 0.0064(3) 0.0079(3) 0.0091(3)
W12 0.0300(4) 0.0213(4) 0.0196(4) 0.0079(3) 0.0128(3) 0.0122(3)
W13 0.0256(4) 0.0236(4) 0.0160(4) 0.0063(3) 0.0098(3) 0.0112(3)
W14 0.0233(4) 0.0281(4) 0.0161(4) 0.0045(3) 0.0070(3) 0.0143(3)
W15 0.0212(4) 0.0307(4) 0.0228(5) 0.0098(4) 0.0118(3) 0.0100(3)
W16 0.0181(4) 0.0312(4) 0.0243(5) 0.0087(4) 0.0089(3) 0.0104(3)
W17 0.0222(4) 0.0290(4) 0.0163(4) 0.0058(3) 0.0038(3) 0.0100(3)
W18 0.0188(4) 0.0241(4) 0.0263(5) 0.0054(3) 0.0063(3) 0.0059(3)
Ag1 0.0528(13) 0.0828(16) 0.0893(19) 0.0524(15) 0.0362(12) 0.0392(12)
Ag2 0.094(2) 0.0717(17) 0.154(3) 0.0334(19) 0.068(2) 0.0352(16)
Ag3 0.0376(9) 0.0291(9) 0.0331(10) 0.0088(8) 0.0056(7) 0.0083(7)
Ag4 0.0303(12) 0.0319(12) 0.0285(13) 0.0080(10) 0.0142(10) 0.0099(10)
P1 0.016(2) 0.018(2) 0.013(2) 0.0066(19) 0.0050(18) 0.0098(19)
P2 0.013(2) 0.017(2) 0.011(2) 0.0015(18) 0.0061(18) 0.0053(18)
OW1 0.045(11) 0.084(14) 0.113(19) 0.044(14) 0.025(11) 0.036(11)
O1 0.033(8) 0.023(7) 0.018(8) 0.005(6) 0.014(6) 0.007(6)
O2 0.016(6) 0.033(8) 0.028(8) 0.009(6) 0.006(6) 0.011(6)
O3 0.039(8) 0.025(7) 0.022(8) 0.016(6) 0.018(6) 0.014(6)
O4 0.018(6) 0.027(7) 0.020(8) 0.004(6) 0.000(5) 0.006(6)
O5 0.026(7) 0.043(9) 0.026(9) 0.021(7) 0.004(6) 0.010(7)
O6 0.031(6) 0.018(6) 0.022(6) 0.006(5) 0.016(5) -0.002(5)
O7 0.032(8) 0.035(8) 0.024(8) -0.002(7) 0.015(6) 0.006(7)
O8 0.032(7) 0.033(7) 0.021(8) 0.015(6) 0.020(6) 0.022(6)
O9 0.022(7) 0.026(7) 0.023(8) 0.004(6) 0.008(6) 0.008(6)
O10 0.017(6) 0.036(8) 0.017(7) 0.009(6) 0.010(5) 0.010(6)
O11 0.025(7) 0.047(9) 0.022(8) 0.015(7) 0.015(6) 0.020(7)
O12 0.015(7) 0.041(8) 0.049(10) 0.013(8) 0.004(6) 0.015(6)
O13 0.029(7) 0.023(7) 0.023(8) 0.006(6) 0.008(6) 0.005(6)
O14 0.019(7) 0.037(8) 0.010(7) 0.004(6) 0.003(5) 0.012(6)
O15 0.017(7) 0.038(8) 0.018(7) 0.004(6) 0.009(5) 0.011(6)
O16 0.022(7) 0.030(7) 0.013(7) 0.005(6) 0.005(5) 0.004(6)
O17 0.024(6) 0.037(6) 0.011(6) 0.005(5) 0.004(5) 0.014(5)
O18 0.039(8) 0.033(8) 0.020(8) 0.000(6) 0.009(6) 0.023(7)
O19 0.013(6) 0.022(6) 0.018(7) -0.006(5) 0.005(5) 0.010(5)
O20 0.041(8) 0.037(8) 0.035(9) 0.018(7) 0.024(7) 0.022(7)
O21 0.015(6) 0.039(8) 0.012(7) 0.007(6) -0.005(5) 0.006(6)
O22 0.029(7) 0.015(6) 0.020(8) -0.001(6) 0.004(6) 0.007(6)
O23 0.033(8) 0.034(8) 0.021(8) 0.010(7) 0.002(6) 0.011(7)
O24 0.049(9) 0.024(7) 0.021(8) 0.003(6) 0.018(7) 0.024(7)
O25 0.024(7) 0.018(6) 0.016(7) 0.004(5) 0.015(5) 0.010(5)
O26 0.037(8) 0.042(9) 0.028(9) 0.013(7) 0.012(7) 0.022(7)
O27 0.032(8) 0.026(7) 0.030(9) 0.018(6) 0.019(6) 0.012(6)
O28 0.017(6) 0.022(7) 0.038(9) 0.010(6) 0.015(6) 0.002(5)
O29 0.038(8) 0.024(7) 0.026(8) 0.011(6) 0.012(6) 0.016(6)
O30 0.028(7) 0.026(7) 0.009(7) 0.007(6) 0.003(5) 0.009(6)
O31 0.026(7) 0.016(6) 0.012(7) -0.001(5) 0.006(5) 0.003(5)
O32 0.026(7) 0.025(7) 0.026(8) 0.006(6) 0.013(6) 0.015(6)
O33 0.022(7) 0.023(7) 0.017(7) 0.006(6) 0.010(5) 0.010(6)
O34 0.035(8) 0.027(7) 0.019(8) 0.006(6) 0.016(6) 0.018(6)
O35 0.034(7) 0.021(7) 0.018(7) 0.011(6) 0.016(6) 0.017(6)
O36 0.030(7) 0.027(7) 0.020(8) 0.011(6) 0.011(6) 0.010(6)
O37 0.012(6) 0.024(7) 0.026(8) 0.007(6) 0.004(5) -0.002(5)
O38 0.026(8) 0.055(10) 0.024(9) 0.006(8) -0.003(6) 0.010(7)
O39 0.009(6) 0.026(7) 0.023(8) 0.003(6) -0.002(5) 0.000(5)
O40 0.043(9) 0.037(8) 0.022(8) -0.008(7) -0.004(6) 0.023(7)
O41 0.021(7) 0.027(7) 0.022(8) 0.011(6) 0.009(6) 0.007(6)
O42 0.027(7) 0.033(7) 0.010(7) 0.001(6) 0.004(5) 0.012(6)
O43 0.022(7) 0.025(7) 0.037(9) 0.007(7) 0.007(6) 0.006(6)
O44 0.020(7) 0.025(7) 0.023(8) 0.003(6) 0.009(6) -0.007(6)
O45 0.016(6) 0.029(7) 0.026(8) 0.007(6) 0.006(5) 0.016(6)
O46 0.017(7) 0.030(7) 0.019(8) 0.005(6) -0.001(5) 0.010(6)
O47 0.049(9) 0.015(7) 0.033(9) 0.010(6) 0.021(7) 0.017(6)
O48 0.014(5) 0.029(6) 0.014(6) 0.005(5) -0.003(4) 0.011(5)
O49 0.019(7) 0.030(7) 0.010(7) -0.002(6) -0.004(5) 0.002(6)
O50 0.024(7) 0.022(7) 0.018(7) 0.003(6) 0.011(6) 0.010(6)
O51 0.017(6) 0.023(7) 0.019(7) 0.004(6) 0.008(5) 0.001(5)
O52 0.014(6) 0.018(6) 0.024(8) 0.007(6) 0.010(5) 0.007(5)
O53 0.027(7) 0.038(8) 0.023(8) 0.001(6) 0.009(6) 0.019(6)
O54 0.035(8) 0.032(8) 0.031(9) 0.013(7) 0.013(7) 0.014(7)
O55 0.033(8) 0.033(8) 0.029(9) 0.012(7) 0.007(6) 0.018(7)
O56 0.021(7) 0.031(7) 0.009(7) 0.006(6) 0.006(5) 0.007(6)
O57 0.034(8) 0.041(9) 0.036(10) 0.003(8) 0.011(7) 0.007(7)
O58 0.033(8) 0.032(7) 0.020(8) 0.007(6) 0.014(6) 0.022(6)
O59 0.052(10) 0.024(8) 0.047(11) 0.010(7) 0.013(8) 0.019(7)
O60 0.031(8) 0.032(8) 0.034(9) 0.009(7) 0.014(7) 0.011(6)
O61 0.036(8) 0.026(7) 0.024(8) 0.002(6) 0.006(6) 0.019(6)
O62 0.019(6) 0.035(7) 0.012(7) 0.005(6) -0.002(5) 0.020(6)
N1 0.068(10) 0.077(10) 0.067(10) 0.039(8) 0.015(8) 0.029(8)
N4 0.087(12) 0.098(12) 0.078(12) 0.028(10) 0.016(10) 0.038(10)
N5 0.029(11) 0.050(13) 0.060(15) 0.015(11) 0.019(10) 0.010(9)
N6 0.031(8) 0.043(8) 0.056(9) 0.009(7) 0.017(7) 0.017(6)
N7 0.015(8) 0.037(10) 0.031(11) 0.011(9) 0.010(7) -0.002(7)
N8 0.047(12) 0.044(12) 0.033(12) 0.003(9) 0.011(9) 0.019(10)
N9 0.021(7) 0.026(7) 0.036(8) 0.009(6) -0.008(6) 0.010(6)
N10 0.023(9) 0.037(10) 0.028(11) -0.022(8) -0.003(8) 0.008(8)
N11 0.033(10) 0.030(9) 0.021(10) -0.001(8) 0.002(8) 0.012(8)
N12 0.040(11) 0.045(11) 0.027(11) 0.007(9) 0.006(9) 0.019(9)
N13 0.033(10) 0.026(9) 0.052(13) 0.018(9) 0.021(9) 0.015(8)
N14 0.024(9) 0.023(8) 0.032(10) 0.004(7) 0.013(7) 0.014(7)
N15 0.023(9) 0.046(11) 0.030(11) 0.013(9) 0.017(8) 0.014(8)
N16 0.030(10) 0.035(10) 0.031(11) 0.017(9) 0.012(8) 0.011(8)
C4 0.06(2) 0.13(3) 0.07(3) 0.06(2) 0.013(18) 0.02(2)
C5 0.059(7) 0.058(7) 0.083(11) 0.018(7) 0.039(8) 0.023(6)
C6 0.084(13) 0.080(13) 0.093(13) 0.030(9) 0.022(9) 0.040(9)
C7 0.074(10) 0.090(11) 0.079(11) 0.028(8) 0.020(8) 0.042(8)
C8 0.051(17) 0.09(2) 0.035(17) -0.007(16) 0.004(13) 0.022(16)
C9 0.059(7) 0.058(7) 0.083(11) 0.018(7) 0.039(8) 0.023(6)
C10 0.059(7) 0.058(7) 0.083(11) 0.018(7) 0.039(8) 0.023(6)
C11 0.075(12) 0.084(12) 0.073(12) 0.024(9) 0.013(9) 0.039(9)
C12 0.056(10) 0.053(10) 0.040(10) 0.020(8) 0.009(8) 0.014(7)
C13 0.059(7) 0.058(7) 0.083(11) 0.018(7) 0.039(8) 0.023(6)
C14 0.047(10) 0.068(11) 0.038(10) 0.010(8) 0.020(8) 0.016(8)
C15 0.049(10) 0.060(10) 0.045(10) 0.022(8) 0.020(8) 0.013(7)
C16 0.043(9) 0.034(9) 0.053(10) 0.016(8) 0.011(7) 0.014(7)
C17 0.018(11) 0.043(13) 0.039(15) -0.014(11) 0.005(10) 0.004(10)
C18 0.034(13) 0.030(12) 0.042(16) -0.014(11) -0.003(11) 0.002(10)
C19 0.048(10) 0.054(11) 0.038(11) 0.010(10) 0.018(9) 0.016(10)
C20 0.016(11) 0.068(17) 0.046(16) -0.001(13) 0.003(10) 0.020(11)
C21 0.035(13) 0.053(15) 0.048(17) 0.032(13) 0.019(12) 0.007(11)
C22 0.043(14) 0.040(13) 0.053(16) 0.017(12) 0.024(12) 0.029(11)
C23 0.049(14) 0.033(12) 0.028(13) 0.019(10) 0.012(10) 0.023(11)
C24 0.041(9) 0.042(9) 0.049(10) 0.023(7) 0.021(7) 0.022(7)
C25 0.057(16) 0.051(15) 0.08(2) 0.038(15) 0.029(15) 0.046(14)
C26 0.037(13) 0.043(14) 0.025(13) 0.002(11) -0.001(10) 0.006(11)
C27 0.017(10) 0.037(12) 0.049(16) 0.006(11) 0.016(10) 0.001(9)
C28 0.059(7) 0.058(7) 0.083(11) 0.018(7) 0.039(8) 0.023(6)
C29 0.032(12) 0.054(15) 0.026(13) -0.008(11) -0.007(10) 0.017(11)
C30 0.030(12) 0.051(14) 0.034(14) 0.021(12) 0.007(10) 0.015(11)
C31 0.022(11) 0.036(12) 0.044(15) 0.011(11) 0.016(10) 0.007(9)
C32 0.029(9) 0.032(9) 0.038(10) 0.003(8) -0.011(8) 0.014(8)
C33 0.045(13) 0.022(10) 0.033(13) 0.006(9) 0.021(10) 0.012(10)
C34 0.030(11) 0.045(13) 0.021(12) 0.012(10) 0.014(9) 0.015(10)
C35 0.059(7) 0.058(7) 0.083(11) 0.018(7) 0.039(8) 0.023(6)
C36 0.038(13) 0.043(14) 0.026(14) -0.010(11) 0.000(10) -0.002(11)
C37 0.042(9) 0.025(8) 0.033(9) 0.015(7) 0.019(7) 0.012(6)
C38 0.046(14) 0.013(10) 0.061(17) 0.010(11) 0.018(12) 0.009(10)
C39 0.027(11) 0.036(12) 0.030(13) 0.012(10) 0.021(9) 0.014(9)
C40 0.026(11) 0.027(11) 0.037(14) 0.002(10) 0.012(9) 0.014(9)
C41 0.034(10) 0.052(11) 0.029(11) 0.014(9) 0.017(8) 0.025(9)
C42 0.042(13) 0.038(12) 0.044(15) 0.020(11) 0.018(11) 0.031(11)
C43 0.029(12) 0.049(14) 0.047(16) 0.030(13) 0.006(10) 0.013(11)
C44 0.061(15) 0.022(11) 0.023(12) 0.001(9) 0.001(11) 0.018(11)
C45 0.024(11) 0.039(13) 0.043(15) 0.026(11) 0.004(10) 0.014(10)
C46 0.025(9) 0.023(9) 0.029(10) 0.003(8) -0.002(7) 0.012(7)
C47 0.044(9) 0.025(8) 0.039(9) 0.004(7) 0.021(7) 0.010(7)
C48 0.022(10) 0.030(11) 0.061(17) 0.028(12) 0.017(10) 0.013(9)
C49 0.034(12) 0.032(12) 0.048(15) 0.025(11) 0.011(10) 0.023(10)
C50 0.036(8) 0.020(8) 0.038(9) 0.009(7) 0.010(7) 0.010(6)
C51 0.040(8) 0.024(8) 0.032(9) 0.008(6) 0.008(7) 0.023(7)
C52 0.031(11) 0.022(10) 0.034(13) 0.014(9) 0.009(9) 0.007(9)
C53 0.059(14) 0.022(10) 0.009(10) 0.005(8) 0.002(9) 0.022(10)
C54 0.020(7) 0.032(8) 0.018(8) 0.001(7) -0.001(6) 0.003(6)
C55 0.024(7) 0.016(7) 0.028(8) 0.011(6) 0.010(6) 0.008(6)
C56 0.014(9) 0.019(9) 0.031(12) 0.007(8) 0.007(8) 0.008(8)
N3 0.093(8) 0.099(8) 0.098(8) 0.013(6) 0.037(6) 0.035(6)
C2 0.098(8) 0.101(8) 0.107(8) 0.010(7) 0.041(7) 0.039(6)
N2 0.101(8) 0.108(8) 0.111(8) 0.006(6) 0.041(6) 0.042(6)
C3 0.098(8) 0.109(9) 0.106(9) 0.014(7) 0.033(7) 0.043(6)
C1 0.101(8) 0.112(8) 0.106(9) 0.013(7) 0.029(7) 0.039(6)

loop_
_atom_type_symbol
_atom_type_description
_atom_type_scat_dispersion_real
_atom_type_scat_dispersion_imag
_atom_type_scat_source
C C 0.0033 0.0016 'International Tables Vol C Tables 4.2.6.8 and 6.1.1.4'
H H 0.0000 0.0000 'International Tables Vol C Tables 4.2.6.8 and 6.1.1.4'
N N 0.0061 0.0033 'International Tables Vol C Tables 4.2.6.8 and 6.1.1.4'
O O 0.0106 0.0060 'International Tables Vol C Tables 4.2.6.8 and 6.1.1.4'
P P 0.1023 0.0942 'International Tables Vol C Tables 4.2.6.8 and 6.1.1.4'
Ag Ag -0.8971 1.1015 'International Tables Vol C Tables 4.2.6.8 and 6.1.1.4'
W W -0.8490 6.8722 'International Tables Vol C Tables 4.2.6.8 and 6.1.1.4'
K K 0.2009 0.2494 'International Tables Vol C Tables 4.2.6.8 and 6.1.1.4'
Na Na 0.0362 0.0249 'International Tables Vol C Tables 4.2.6.8 and 6.1.1.4'

loop_
_geom_angle_atom_site_label_1
_geom_angle_atom_site_label_2
_geom_angle_atom_site_label_3
_geom_angle
_geom_angle_site_symmetry_1
_geom_angle_site_symmetry_3
C30 Na1 C50 167.7(8) 2_763 .
C30 Na1 O60 88.1(7) 2_763 .
C50 Na1 O60 94.8(7) . .
C30 Na1 C49 137.4(9) 2_763 .
C50 Na1 C49 31.1(6) . .
O60 Na1 C49 88.3(6) . .
C30 Na1 C37 148.2(8) 2_763 .
C50 Na1 C37 30.8(7) . .
O60 Na1 C37 123.7(6) . .
C49 Na1 C37 53.1(7) . .
C30 Na1 N6 24.1(6) 2_763 2_763
C50 Na1 N6 165.8(7) . 2_763
O60 Na1 N6 72.8(5) . 2_763
C49 Na1 N6 150.1(7) . 2_763
C37 Na1 N6 156.5(7) . 2_763
C30 Na1 Ag3 81.7(7) 2_763 .
C50 Na1 Ag3 107.3(6) . .
O60 Na1 Ag3 117.2(4) . .
C49 Na1 Ag3 136.1(6) . .
C37 Na1 Ag3 83.3(5) . .
N6 Na1 Ag3 73.8(4) 2_763 .
C30 Na1 Ag1 59.5(6) 2_763 .
C50 Na1 Ag1 129.4(6) . .
O60 Na1 Ag1 43.7(3) . .
C49 Na1 Ag1 132.0(6) . .
C37 Na1 Ag1 143.7(5) . .
N6 Na1 Ag1 36.5(4) 2_763 .
Ag3 Na1 Ag1 79.72(18) . .
O61 W1 O49 96.0(6) . .
O61 W1 O42 100.1(6) . .
O49 W1 O42 91.4(5) . .
O61 W1 O16 102.9(6) . .
O49 W1 O16 86.4(5) . .
O42 W1 O16 157.0(6) . .
O61 W1 O19 98.2(6) . .
O49 W1 O19 165.1(5) . .
O42 W1 O19 90.5(5) . .
O16 W1 O19 86.1(5) . .
O61 W1 O48 174.1(5) . .
O49 W1 O48 84.1(5) . .
O42 W1 O48 74.0(5) . .
O16 W1 O48 83.0(5) . .
O19 W1 O48 82.2(4) . .
O58 W2 O52 99.6(6) . .
O58 W2 O33 102.3(5) . .
O52 W2 O33 88.0(5) . .
O58 W2 O36 100.2(6) . .
O52 W2 O36 92.5(5) . .
O33 W2 O36 157.0(5) . .
O58 W2 O18 96.5(6) . .
O52 W2 O18 163.6(5) . .
O33 W2 O18 85.5(5) . .
O36 W2 O18 87.8(5) . .
O58 W2 O9 173.0(5) . .
O52 W2 O9 84.2(5) . .
O33 W2 O9 83.6(5) . .
O36 W2 O9 73.6(5) . .
O18 W2 O9 80.1(5) . .
O53 W3 O18 100.1(6) . .
O53 W3 O50 101.4(6) . .
O18 W3 O50 90.8(5) . .
O53 W3 O42 100.4(6) . .
O18 W3 O42 91.9(5) . .
O50 W3 O42 157.2(5) . .
O53 W3 O4 96.1(5) . .
O18 W3 O4 163.7(5) . .
O50 W3 O4 84.5(5) . .
O42 W3 O4 86.6(5) . .
O53 W3 O48 173.0(5) . .
O18 W3 O48 83.9(5) . .
O50 W3 O48 84.2(5) . .
O42 W3 O48 73.6(5) . .
O4 W3 O48 80.2(4) . .
O26 W4 O10 102.2(6) . .
O26 W4 O32 101.2(6) . .
O10 W4 O32 85.2(5) . .
O26 W4 O28 100.7(6) . .
O10 W4 O28 157.0(5) . .
O32 W4 O28 91.2(5) . .
O26 W4 O5 101.7(6) . .
O10 W4 O5 87.3(6) . .
O32 W4 O5 157.0(5) . .
O28 W4 O5 87.3(6) . .
O26 W4 O35 171.9(6) . .
O10 W4 O35 83.7(5) . .
O32 W4 O35 84.6(5) . .
O28 W4 O35 73.4(5) . .
O5 W4 O35 72.9(5) . .
O57 W5 O23 101.6(6) . .
O57 W5 O39 100.3(6) . .
O23 W5 O39 90.7(6) . .
O57 W5 O6 102.1(6) . .
O23 W5 O6 86.7(6) . .
O39 W5 O6 157.5(5) . .
O57 W5 O7 100.9(6) . .
O23 W5 O7 157.5(6) . .
O39 W5 O7 86.2(5) . .
O6 W5 O7 87.7(5) . .
O57 W5 O25 171.2(6) . .
O23 W5 O25 84.7(5) . .
O39 W5 O25 73.3(4) . .
O6 W5 O25 84.2(5) . .
O7 W5 O25 73.0(5) . .
O12 W6 O27 103.2(6) . .
O12 W6 O17 100.6(6) . .
O27 W6 O17 156.2(5) . .
O12 W6 O45 97.2(5) . .
O27 W6 O45 87.0(5) . .
O17 W6 O45 90.1(5) . .
O12 W6 O46 97.6(6) . .
O27 W6 O46 86.7(5) . .
O17 W6 O46 90.1(5) . .
O45 W6 O46 164.9(5) . .
O12 W6 O31 172.4(6) . .
O27 W6 O31 84.4(5) . .
O17 W6 O31 71.8(5) . .
O45 W6 O31 82.5(4) . .
O46 W6 O31 83.2(5) . .
O55 W7 O37 101.3(6) . .
O55 W7 O41 97.8(6) . .
O37 W7 O41 89.9(5) . .
O55 W7 O10 98.7(6) . .
O37 W7 O10 91.1(5) . .
O41 W7 O10 162.9(5) . .
O55 W7 O30 101.8(6) . .
O37 W7 O30 156.9(5) . .
O41 W7 O30 86.4(5) . .
O10 W7 O30 85.9(5) . .
O55 W7 O56 173.8(6) . .
O37 W7 O56 72.5(5) . .
O41 W7 O56 81.5(5) . .
O10 W7 O56 82.5(5) . .
O30 W7 O56 84.3(5) . .
O54 W8 O15 103.1(6) . .
O54 W8 O7 102.4(6) . .
O15 W8 O7 92.7(5) . .
O54 W8 O2 100.5(6) . .
O15 W8 O2 155.8(5) . .
O7 W8 O2 87.0(6) . .
O54 W8 O52 102.2(6) . .
O15 W8 O52 83.7(5) . .
O7 W8 O52 155.3(5) . .
O2 W8 O52 86.5(5) . .
O54 W8 O25 171.1(5) . .
O15 W8 O25 84.5(5) . .
O7 W8 O25 72.3(5) . .
O2 W8 O25 72.4(4) . .
O52 W8 O25 83.0(4) . .
O20 W9 O34 99.9(6) . .
O20 W9 O50 102.0(6) . .
O34 W9 O50 158.1(5) . .
O20 W9 O11 97.5(6) . .
O34 W9 O11 89.2(5) . .
O50 W9 O11 86.7(5) . .
O20 W9 O3 99.3(6) . .
O34 W9 O3 90.3(5) . .
O50 W9 O3 87.4(5) . .
O11 W9 O3 163.0(5) . .
O20 W9 O62 173.3(6) . .
O34 W9 O62 73.4(5) . .
O50 W9 O62 84.7(5) . .
O11 W9 O62 82.6(5) . .
O3 W9 O62 81.1(5) . .
O29 W10 O13 98.4(6) . .
O29 W10 O51 101.3(6) . .
O13 W10 O51 87.2(5) . .
O29 W10 O24 101.1(6) . .
O13 W10 O24 91.0(6) . .
O51 W10 O24 157.5(5) . .
O29 W10 O6 97.5(6) . .
O13 W10 O6 163.7(6) . .
O51 W10 O6 86.2(5) . .
O24 W10 O6 89.5(5) . .
O29 W10 O14 173.7(5) . .
O13 W10 O14 83.0(5) . .
O51 W10 O14 84.9(5) . .
O24 W10 O14 72.6(5) . .
O6 W10 O14 81.6(5) . .
O1 W11 O16 104.3(6) . .
O1 W11 O46 99.1(6) . .
O16 W11 O46 90.5(5) . .
O1 W11 O37 99.3(6) . .
O16 W11 O37 155.7(6) . .
O46 W11 O37 91.1(5) . .
O1 W11 O22 95.0(5) . .
O16 W11 O22 84.5(5) . .
O46 W11 O22 165.8(5) . .
O37 W11 O22 88.1(5) . .
O1 W11 O56 172.0(5) . .
O16 W11 O56 82.7(5) . .
O46 W11 O56 84.5(5) . .
O37 W11 O56 73.4(5) . .
O22 W11 O56 81.8(4) . .
O47 W12 O3 98.4(6) . .
O47 W12 O33 103.0(6) . .
O3 W12 O33 90.3(5) . .
O47 W12 O24 99.4(6) . .
O3 W12 O24 89.0(6) . .
O33 W12 O24 157.5(5) . .
O47 W12 O15 97.9(6) . .
O3 W12 O15 163.7(5) . .
O33 W12 O15 85.0(5) . .
O24 W12 O15 89.3(5) . .
O47 W12 O14 172.2(6) . .
O3 W12 O14 82.0(5) . .
O33 W12 O14 84.8(5) . .
O24 W12 O14 72.9(5) . .
O15 W12 O14 82.0(5) . .
O44 W13 O30 102.6(6) . .
O44 W13 O13 98.3(6) . .
O30 W13 O13 88.9(5) . .
O44 W13 O32 96.7(5) . .
O30 W13 O32 86.7(5) . .
O13 W13 O32 165.0(6) . .
O44 W13 O34 99.1(6) . .
O30 W13 O34 158.0(5) . .
O13 W13 O34 91.5(5) . .
O32 W13 O34 87.2(5) . .
O44 W13 O62 171.7(5) . .
O30 W13 O62 85.6(5) . .
O13 W13 O62 83.0(5) . .
O32 W13 O62 82.4(5) . .
O34 W13 O62 72.6(4) . .
O40 W14 O19 99.1(6) . .
O40 W14 O27 102.3(6) . .
O19 W14 O27 90.0(5) . .
O40 W14 O36 98.7(6) . .
O19 W14 O36 91.1(5) . .
O27 W14 O36 158.5(6) . .
O40 W14 O8 96.6(6) . .
O19 W14 O8 164.3(5) . .
O27 W14 O8 85.8(5) . .
O36 W14 O8 87.4(5) . .
O40 W14 O9 171.8(6) . .
O19 W14 O9 83.3(4) . .
O27 W14 O9 85.4(5) . .
O36 W14 O9 73.4(5) . .
O8 W14 O9 81.3(5) . .
O60 W15 O8 102.0(6) . .
O60 W15 O2 99.2(6) . .
O8 W15 O2 91.8(5) . .
O60 W15 O45 102.3(6) . .
O8 W15 O45 86.5(5) . .
O2 W15 O45 158.3(5) . .
O60 W15 O39 101.0(6) . .
O8 W15 O39 156.8(5) . .
O2 W15 O39 87.2(5) . .
O45 W15 O39 86.0(5) . .
O60 W15 O25 170.3(5) . .
O8 W15 O25 85.1(5) . .
O2 W15 O25 73.7(5) . .
O45 W15 O25 84.5(4) . .
O39 W15 O25 72.4(5) . .
O43 W16 O4 102.9(6) . .
O43 W16 O11 100.8(6) . .
O4 W16 O11 86.6(5) . .
O43 W16 O21 100.5(6) . .
O4 W16 O21 92.4(5) . .
O11 W16 O21 158.4(5) . .
O43 W16 O28 98.0(6) . .
O4 W16 O28 158.8(5) . .
O11 W16 O28 86.4(5) . .
O21 W16 O28 86.9(5) . .
O43 W16 O35 170.1(5) . .
O4 W16 O35 85.9(5) . .
O11 W16 O35 84.0(5) . .
O21 W16 O35 74.4(5) . .
O28 W16 O35 73.5(4) . .
O38 W17 O41 99.7(6) . .
O38 W17 O17 99.8(6) . .
O41 W17 O17 91.2(5) . .
O38 W17 O51 101.8(7) . .
O41 W17 O51 90.6(5) . .
O17 W17 O51 157.7(5) . .
O38 W17 O23 97.2(6) . .
O41 W17 O23 163.1(5) . .
O17 W17 O23 86.9(6) . .
O51 W17 O23 84.9(5) . .
O38 W17 O31 172.0(6) . .
O41 W17 O31 83.4(5) . .
O17 W17 O31 72.7(5) . .
O51 W17 O31 85.5(5) . .
O23 W17 O31 80.0(5) . .
O59 W18 O22 101.8(6) . .
O59 W18 O5 103.5(7) . .
O22 W18 O5 91.9(5) . .
O59 W18 O49 100.6(6) . .
O22 W18 O49 84.9(5) . .
O5 W18 O49 155.9(6) . .
O59 W18 O21 101.4(6) . .
O22 W18 O21 156.5(5) . .
O5 W18 O21 86.2(5) . .
O49 W18 O21 87.4(5) . .
O59 W18 O35 172.0(6) . .
O22 W18 O35 85.1(5) . .
O5 W18 O35 71.9(5) . .
O49 W18 O35 84.0(5) . .
O21 W18 O35 72.0(5) . .
N6 Ag1 OW1 172.9(7) 2_763 .
N6 Ag1 O60 91.2(6) 2_763 .
OW1 Ag1 O60 84.3(5) . .
N6 Ag1 Na1 55.5(5) 2_763 .
OW1 Ag1 Na1 123.2(5) . .
O60 Ag1 Na1 46.2(3) . .
N8 Ag2 N2 171.0(8) . .
N8 Ag2 O5 86.4(6) . .
N2 Ag2 O5 95.6(7) . .
N12 Ag3 N11 174.2(7) 2_763 .
N12 Ag3 Na1 98.3(5) 2_763 .
N11 Ag3 Na1 76.0(5) . .
N12 Ag3 Ag4 98.2(5) 2_763 .
N11 Ag3 Ag4 87.5(4) . .
Na1 Ag3 Ag4 159.91(15) . .
N14 Ag4 N14 180.0(8) 2_753 .
N14 Ag4 Ag3 84.0(4) 2_753 .
N14 Ag4 Ag3 96.0(4) . .
N14 Ag4 Ag3 96.0(4) 2_753 2_753
N14 Ag4 Ag3 84.0(4) . 2_753
Ag3 Ag4 Ag3 180.000(1) . 2_753
O9 P1 O14 110.7(7) . .
O9 P1 O31 112.4(7) . .
O14 P1 O31 112.2(7) . .
O9 P1 O25 108.8(7) . .
O14 P1 O25 105.7(7) . .
O31 P1 O25 106.7(6) . .
O56 P2 O48 111.4(7) . .
O56 P2 O62 113.0(7) . .
O48 P2 O62 111.4(7) . .
O56 P2 O35 107.4(7) . .
O48 P2 O35 106.8(7) . .
O62 P2 O35 106.4(7) . .
W15 O2 W8 123.5(6) . .
W12 O3 W9 161.0(8) . .
W16 O4 W3 151.5(7) . .
W4 O5 W18 125.1(6) . .
W4 O5 Ag2 110.7(6) . .
W18 O5 Ag2 122.8(7) . .
W10 O6 W5 149.7(7) . .
W8 O7 W5 123.6(7) . .
W15 O8 W14 151.9(7) . .
P1 O9 W14 126.7(7) . .
P1 O9 W2 127.0(7) . .
W14 O9 W2 90.4(5) . .
W4 O10 W7 151.3(7) . .
W16 O11 W9 149.1(7) . .
W10 O13 W13 163.3(8) . .
P1 O14 W12 128.8(7) . .
P1 O14 W10 128.0(7) . .
W12 O14 W10 90.9(4) . .
W8 O15 W12 153.4(8) . .
W11 O16 W1 152.9(7) . .
W17 O17 W6 124.2(6) . .
W3 O18 W2 162.3(8) . .
W14 O19 W1 163.3(7) . .
W16 O21 W18 123.3(6) . .
W18 O22 W11 152.2(7) . .
W5 O23 W17 151.8(8) . .
W10 O24 W12 123.3(6) . .
P1 O25 W5 124.6(6) . .
P1 O25 W15 123.7(6) . .
W5 O25 W15 91.8(4) . .
P1 O25 W8 125.2(6) . .
W5 O25 W8 91.0(4) . .
W15 O25 W8 90.4(4) . .
W14 O27 W6 151.2(7) . .
W4 O28 W16 122.1(6) . .
W13 O30 W7 150.1(7) . .
P1 O31 W17 128.8(7) . .
P1 O31 W6 127.5(7) . .
W17 O31 W6 91.1(4) . .
W4 O32 W13 151.2(7) . .
W2 O33 W12 149.7(7) . .
W9 O34 W13 122.6(6) . .
P2 O35 W16 125.2(6) . .
P2 O35 W4 125.2(7) . .
W16 O35 W4 91.0(4) . .
P2 O35 W18 124.4(6) . .
W16 O35 W18 90.3(4) . .
W4 O35 W18 90.0(4) . .
W2 O36 W14 122.6(7) . .
W11 O37 W7 123.9(6) . .
W5 O39 W15 122.5(6) . .
W17 O41 W7 162.8(8) . .
W1 O42 W3 122.0(7) . .
W6 O45 W15 148.8(6) . .
W11 O46 W6 161.9(7) . .
P2 O48 W3 129.7(7) . .
P2 O48 W1 127.4(7) . .
W3 O48 W1 90.0(4) . .
W1 O49 W18 149.7(7) . .
W3 O50 W9 151.8(7) . .
W17 O51 W10 152.1(7) . .
W2 O52 W8 151.1(7) . .
P2 O56 W11 129.8(7) . .
P2 O56 W7 126.8(7) . .
W11 O56 W7 90.0(4) . .
W15 O60 Ag1 135.4(7) . .
W15 O60 Na1 134.4(7) . .
Ag1 O60 Na1 90.1(5) . .
P2 O62 W9 128.0(7) . .
P2 O62 W13 127.6(7) . .
W9 O62 W13 91.0(4) . .
C4 N1 C6 107(3) . .
C4 N1 C11 130(3) . .
C6 N1 C11 122(3) . .
C4 N4 C7 93(2) . .
C22 N5 C18 106.8(19) . .
C30 N6 C24 106.1(18) . .
C30 N6 Ag1 127.0(14) . 2_763
C24 N6 Ag1 126.8(15) . 2_763
C30 N6 Na1 42.3(11) . 2_763
C24 N6 Na1 143.3(15) . 2_763
Ag1 N6 Na1 88.1(6) 2_763 2_763
C22 N7 C16 107.2(18) . .
C22 N7 C31 128.9(19) . .
C16 N7 C31 123.8(17) . .
C41 N8 C47 104.8(19) . .
C41 N8 Ag2 125.8(14) . .
C47 N8 Ag2 129.3(15) . .
C21 N9 C23 109.5(18) . .
C21 N9 C32 124.6(17) . .
C23 N9 C32 125.8(18) . .
C47 N10 C19 106.1(19) . .
C47 N10 C38 126.4(19) . .
C19 N10 C38 127(2) . .
C23 N11 C12 109.1(18) . .
C23 N11 Ag3 128.7(14) . .
C12 N11 Ag3 122.0(15) . .
C53 N12 C29 105.6(17) . .
C53 N12 Ag3 126.9(14) . 2_763
C29 N12 Ag3 126.9(14) . 2_763
C53 N13 C44 108.9(18) . .
C53 N13 C42 126.2(19) . .
C44 N13 C42 124.4(17) . .
C51 N14 C54 107.2(15) . .
C51 N14 Ag4 124.5(14) . .
C54 N14 Ag4 128.2(13) . .
C39 N15 C51 109.9(16) . .
C39 N15 C20 125.2(17) . .
C51 N15 C20 124.7(18) . .
C24 N16 C43 107.5(17) . .
C24 N16 C52 120.8(17) . .
C43 N16 C52 131.6(16) . .
N1 C4 N4 116(3) . .
C35 C5 C13 109(3) . .
C7 C6 N1 106(3) . .
C6 C7 N4 117(3) . .
N3 C8 C35 113(2) . .
C10 C9 C28 121(3) . .
C13 C10 C9 124(3) . .
N1 C11 C28 113(3) . .
N11 C12 C21 107(2) . .
C10 C13 C5 122(3) . .
C17 C14 C15 121(2) . .
C45 C15 C14 116(2) . .
N7 C16 C18 105(2) . .
C14 C17 C46 120(2) . .
N5 C18 C16 110(2) . .
C41 C19 N10 109(2) . .
N15 C20 C34 111.3(19) . .
N9 C21 C12 105(2) . .
N5 C22 N7 110(2) . .
N11 C23 N9 109.1(19) . .
N6 C24 N16 110(2) . .
C26 C25 C27 121(2) . .
C36 C26 C25 116(2) . .
C40 C27 C25 121(2) . .
C35 C28 C9 120(3) . .
C35 C28 C11 123(3) . .
C9 C28 C11 117(3) . .
C44 C29 N12 106.7(18) . .
N6 C30 C43 111(2) . .
N6 C30 Na1 113.6(15) . 2_763
C43 C30 Na1 131.1(17) . 2_763
C40 C31 N7 109.9(15) . .
C46 C32 N9 112.2(15) . .
C55 C33 C37 125(2) . .
C45 C34 C46 122(2) . .
C45 C34 C20 114(2) . .
C46 C34 C20 124(2) . .
C28 C35 C5 124(3) . .
C28 C35 C8 124(3) . .
C5 C35 C8 111(3) . .
C48 C36 C26 123(2) . .
C33 C37 C50 117.9(19) . .
C33 C37 Na1 109.8(14) . .
C50 C37 Na1 56.8(12) . .
N10 C38 C48 110.3(15) . .
N15 C39 C54 103.2(17) . .
C48 C40 C27 117(2) . .
C48 C40 C31 125.1(19) . .
C27 C40 C31 118(2) . .
C19 C41 N8 110(2) . .
N13 C42 C56 112.3(15) . .
C30 C43 N16 105.4(19) . .
N13 C44 C29 106.9(19) . .
C34 C45 C15 123(2) . .
C34 C46 C17 118.2(19) . .
C34 C46 C32 125(2) . .
C17 C46 C32 117.2(19) . .
N10 C47 N8 109.8(19) . .
C36 C48 C40 122(2) . .
C36 C48 C38 116(2) . .
C40 C48 C38 122(2) . .
C50 C49 C56 120(2) . .
C50 C49 Na1 58.0(11) . .
C56 C49 Na1 110.1(12) . .
C49 C50 C37 120.4(19) . .
C49 C50 Na1 90.9(13) . .
C37 C50 Na1 92.4(14) . .
N14 C51 N15 108.3(18) . .
C55 C52 N16 109.8(15) . .
N12 C53 N13 111.9(18) . .
N14 C54 C39 111.4(17) . .
C33 C55 C56 116.6(17) . .
C33 C55 C52 121.2(19) . .
C56 C55 C52 122.1(16) . .
C55 C56 C49 119.9(17) . .
C55 C56 C42 121.9(16) . .
C49 C56 C42 118.2(18) . .
C2 N3 C1 108.0 . .
C2 N3 C8 119(2) . .
C1 N3 C8 133(2) . .
N3 C2 N2 108.0 . .
C2 N2 C3 108.0 . .
C2 N2 Ag2 121.7(15) . .
C3 N2 Ag2 126.1(16) . .
C1 C3 N2 108.0 . .
C3 C1 N3 108.0 . .

loop_
_geom_bond_atom_site_label_1
_geom_bond_atom_site_label_2
_geom_bond_distance
_geom_bond_site_symmetry_2
Na1 C30 2.18(2) 2_763
Na1 C50 2.28(2) .
Na1 O60 2.598(16) .
Na1 C49 2.69(2) .
Na1 C37 2.73(2) .
Na1 N6 2.97(2) 2_763
Na1 Ag3 3.252(9) .
Na1 Ag1 3.598(8) .
W1 O61 1.715(13) .
W1 O49 1.888(12) .
W1 O42 1.901(12) .
W1 O16 1.906(12) .
W1 O19 1.916(11) .
W1 O48 2.374(13) .
W2 O58 1.710(12) .
W2 O52 1.880(11) .
W2 O33 1.892(12) .
W2 O36 1.909(13) .
W2 O18 1.943(13) .
W2 O9 2.370(13) .
W3 O53 1.706(13) .
W3 O18 1.857(13) .
W3 O50 1.898(12) .
W3 O42 1.935(13) .
W3 O4 1.976(12) .
W3 O48 2.370(11) .
W4 O26 1.706(13) .
W4 O10 1.890(12) .
W4 O32 1.893(12) .
W4 O28 1.905(13) .
W4 O5 1.904(15) .
W4 O35 2.388(11) .
W5 O57 1.695(15) .
W5 O23 1.883(12) .
W5 O39 1.912(13) .
W5 O6 1.915(13) .
W5 O7 1.942(14) .
W5 O25 2.338(12) .
W6 O12 1.742(13) .
W6 O27 1.904(14) .
W6 O17 1.909(12) .
W6 O45 1.924(12) .
W6 O46 1.924(12) .
W6 O31 2.359(12) .
W7 O55 1.708(13) .
W7 O37 1.907(13) .
W7 O41 1.907(11) .
W7 O10 1.934(11) .
W7 O30 1.942(12) .
W7 O56 2.393(12) .
W8 O54 1.687(12) .
W8 O15 1.884(12) .
W8 O7 1.894(14) .
W8 O2 1.929(13) .
W8 O52 1.936(12) .
W8 O25 2.399(11) .
W9 O20 1.691(13) .
W9 O34 1.895(13) .
W9 O50 1.898(12) .
W9 O11 1.931(13) .
W9 O3 1.941(12) .
W9 O62 2.348(11) .
W10 O29 1.687(14) .
W10 O13 1.890(12) .
W10 O51 1.902(12) .
W10 O24 1.906(12) .
W10 O6 1.907(12) .
W10 O14 2.362(12) .
W11 O1 1.704(13) .
W11 O16 1.875(12) .
W11 O46 1.875(12) .
W11 O37 1.903(13) .
W11 O22 1.946(12) .
W11 O56 2.362(13) .
W12 O47 1.700(12) .
W12 O3 1.858(12) .
W12 O33 1.902(13) .
W12 O24 1.909(14) .
W12 O15 1.936(11) .
W12 O14 2.350(12) .
W13 O44 1.707(13) .
W13 O30 1.854(12) .
W13 O13 1.898(12) .
W13 O32 1.923(12) .
W13 O34 1.932(12) .
W13 O62 2.357(12) .
W14 O40 1.710(14) .
W14 O19 1.870(11) .
W14 O27 1.894(12) .
W14 O36 1.926(12) .
W14 O8 1.946(13) .
W14 O9 2.370(13) .
W15 O60 1.703(13) .
W15 O8 1.871(14) .
W15 O2 1.904(12) .
W15 O45 1.935(12) .
W15 O39 1.937(13) .
W15 O25 2.360(11) .
W16 O43 1.733(13) .
W16 O4 1.854(12) .
W16 O11 1.902(14) .
W16 O21 1.899(14) .
W16 O28 1.956(13) .
W16 O35 2.347(12) .
W17 O38 1.715(14) .
W17 O41 1.881(11) .
W17 O17 1.885(13) .
W17 O51 1.889(13) .
W17 O23 1.932(12) .
W17 O31 2.337(12) .
W18 O59 1.685(14) .
W18 O22 1.882(12) .
W18 O5 1.924(14) .
W18 O49 1.937(12) .
W18 O21 1.941(12) .
W18 O35 2.416(12) .
Ag1 N6 2.139(18) 2_763
Ag1 OW1 2.274(19) .
Ag1 O60 2.486(14) .
Ag2 N8 2.19(2) .
Ag2 N2 2.32(2) .
Ag2 O5 2.596(12) .
Ag3 N12 2.087(18) 2_763
Ag3 N11 2.142(17) .
Ag3 Ag4 3.3462(17) .
Ag4 N14 2.107(15) 2_753
Ag4 N14 2.107(15) .
Ag4 Ag3 3.3462(17) 2_753
P1 O9 1.530(14) .
P1 O14 1.535(13) .
P1 O31 1.550(12) .
P1 O25 1.592(11) .
P2 O56 1.513(13) .
P2 O48 1.517(12) .
P2 O62 1.535(13) .
P2 O35 1.571(12) .
N1 C4 1.33(3) .
N1 C6 1.37(4) .
N1 C11 1.39(3) .
N4 C4 1.43(4) .
N4 C7 1.48(4) .
N5 C22 1.29(3) .
N5 C18 1.31(3) .
N6 C30 1.32(3) .
N6 C24 1.33(2) .
N6 Ag1 2.139(18) 2_763
N6 Na1 2.97(2) 2_763
N7 C22 1.32(2) .
N7 C16 1.34(3) .
N7 C31 1.51(2) .
N8 C41 1.33(3) .
N8 C47 1.36(3) .
N9 C21 1.31(3) .
N9 C23 1.36(2) .
N9 C32 1.50(2) .
N10 C47 1.31(3) .
N10 C19 1.34(3) .
N10 C38 1.44(3) .
N11 C23 1.28(3) .
N11 C12 1.35(3) .
N12 C53 1.32(3) .
N12 C29 1.41(3) .
N12 Ag3 2.087(18) 2_763
N13 C53 1.32(2) .
N13 C44 1.34(3) .
N13 C42 1.49(3) .
N14 C51 1.33(2) .
N14 C54 1.34(2) .
N15 C39 1.36(3) .
N15 C51 1.38(2) .
N15 C20 1.50(2) .
N16 C24 1.34(2) .
N16 C43 1.36(3) .
N16 C52 1.53(2) .
C5 C35 1.47(4) .
C5 C13 1.50(4) .
C6 C7 1.30(4) .
C8 N3 1.46(3) .
C8 C35 1.54(4) .
C9 C10 1.32(4) .
C9 C28 1.33(4) .
C10 C13 1.30(4) .
C11 C28 1.49(4) .
C12 C21 1.41(3) .
C14 C17 1.40(3) .
C14 C15 1.46(4) .
C15 C45 1.38(3) .
C16 C18 1.34(3) .
C17 C46 1.42(3) .
C19 C41 1.29(3) .
C20 C34 1.49(3) .
C25 C26 1.41(3) .
C25 C27 1.42(3) .
C26 C36 1.39(3) .
C27 C40 1.40(3) .
C28 C35 1.33(4) .
C29 C44 1.40(3) .
C30 C43 1.34(3) .
C30 Na1 2.18(2) 2_763
C31 C40 1.46(3) .
C32 C46 1.47(3) .
C33 C55 1.36(2) .
C33 C37 1.38(3) .
C34 C45 1.36(3) .
C34 C46 1.37(3) .
C36 C48 1.39(3) .
C37 C50 1.40(3) .
C38 C48 1.54(3) .
C39 C54 1.40(2) .
C40 C48 1.39(3) .
C42 C56 1.51(3) .
C49 C50 1.39(3) .
C49 C56 1.43(2) .
C52 C55 1.50(2) .
C55 C56 1.43(3) .
N3 C2 1.387(15) .
N3 C1 1.387(15) .
C2 N2 1.387(15) .
N2 C3 1.387(15) .
C3 C1 1.387(15) .

loop_
_platon_squeeze_void_nr
_platon_squeeze_void_average_x
_platon_squeeze_void_average_y
_platon_squeeze_void_average_z
_platon_squeeze_void_volume
_platon_squeeze_void_count_electrons
_platon_squeeze_void_content
1 0.000 0.500 0.500 375 216 ' '
2 0.500 0.500 0.000 8 10 ' '
